data_2238411
loop_
_publ_author_name
'Wang, Yifeng'
'Lou, Liuliu'
'Dong, Kun'
'Xu, Danqian'

_publ_section_title
;
 (2<i>S</i>,3<i>R</i>)-3-(2-Bromophenyl)-2-nitro-2,3,6,7-tetrahydro-1-benzofuran-4(5<i>H</i>)-one
;
_journal_coeditor_code PK2489
_journal_issue 8
_journal_name_full 'Acta Crystallographica Section E'
_journal_page_first o1197
_journal_paper_doi 10.1107/S1600536813017698
_journal_volume 69
_journal_year 2013
_chemical_formula_iupac 'C14 H12 Br N O4'
_chemical_formula_moiety 'C14 H12 Br N O4'
_chemical_formula_sum 'C14 H12 Br N O4'
_chemical_formula_weight 338.16
_chemical_name_systematic
(2<i>S</i>,3<i>R</i>)-3-(2-Bromophenyl)-2-nitro-2,3,6,7-tetrahydro-1-benzofuran-4(5<i>H</i>)-one
_space_group_IT_number 19
_symmetry_cell_setting orthorhombic
_symmetry_space_group_name_Hall 'P 2ac 2ab'
_symmetry_space_group_name_H-M 'P 21 21 21'
_atom_sites_solution_hydrogens geom
_atom_sites_solution_primary direct
_atom_sites_solution_secondary difmap
_audit_creation_method SHELXL-97
_cell_angle_alpha 90.00
_cell_angle_beta 90.00
_cell_angle_gamma 90.00
_cell_formula_units_Z 4
_cell_length_a 7.2162(8)
_cell_length_b 7.3372(8)
_cell_length_c 25.9727(13)
_cell_measurement_reflns_used 6447
_cell_measurement_temperature 296.0(10)
_cell_measurement_theta_max 27.4
_cell_measurement_theta_min 3.1
_cell_volume 1375.2(2)
_computing_cell_refinement 'PROCESS-AUTO (Rigaku, 2006)'
_computing_data_collection 'PROCESS-AUTO (Rigaku, 2006)'
_computing_data_reduction 'CrystalStructure (Rigaku,2007)'
_computing_molecular_graphics 'ORTEP-3 for Windows (Farrugia, 2012)'
_computing_publication_material 'WinGX (Farrugia, 2012)'
_computing_structure_refinement 'SHELXL97 (Sheldrick, 2008)'
_computing_structure_solution 'SHELXS97 (Sheldrick, 2008)'
_diffrn_ambient_temperature 296.0(10)
_diffrn_detector_area_resol_mean 10.00
_diffrn_measured_fraction_theta_full 0.996
_diffrn_measured_fraction_theta_max 0.996
_diffrn_measurement_device_type 'Rigaku R-AXIS RAPID/ZJUG'
_diffrn_measurement_method \w
_diffrn_radiation_monochromator graphite
_diffrn_radiation_source 'rotating anode'
_diffrn_radiation_type MoK\a
_diffrn_radiation_wavelength 0.71073
_diffrn_reflns_av_R_equivalents 0.0677
_diffrn_reflns_av_sigmaI/netI 0.0760
_diffrn_reflns_limit_h_max 8
_diffrn_reflns_limit_h_min -8
_diffrn_reflns_limit_k_max 7
_diffrn_reflns_limit_k_min -8
_diffrn_reflns_limit_l_max 31
_diffrn_reflns_limit_l_min -31
_diffrn_reflns_number 10897
_diffrn_reflns_theta_full 25.50
_diffrn_reflns_theta_max 25.50
_diffrn_reflns_theta_min 3.14
_diffrn_standards_number 0
_exptl_absorpt_coefficient_mu 3.001
_exptl_absorpt_correction_T_max 0.505
_exptl_absorpt_correction_T_min 0.334
_exptl_absorpt_correction_type multi-scan
_exptl_absorpt_process_details '(ABSCOR; Higashi, 1995)'
_exptl_crystal_colour colorless
_exptl_crystal_density_diffrn 1.633
_exptl_crystal_density_method 'not measured'
_exptl_crystal_description needle
_exptl_crystal_F_000 680
_exptl_crystal_size_max 0.54
_exptl_crystal_size_mid 0.31
_exptl_crystal_size_min 0.23
_refine_diff_density_max 0.513
_refine_diff_density_min -0.568
_refine_ls_abs_structure_details 'Flack (1983), 1041 Friedel pairs'
_refine_ls_abs_structure_Flack 0.03(2)
_refine_ls_extinction_coef 0.0117(17)
_refine_ls_extinction_expression Fc^*^=kFc[1+0.001xFc^2^\l^3^/sin(2\q)]^-1/4^
_refine_ls_extinction_method 'SHELXL97 (Sheldrick, 2008)'
_refine_ls_goodness_of_fit_ref 1.002
_refine_ls_hydrogen_treatment constr
_refine_ls_matrix_type full
_refine_ls_number_parameters 182
_refine_ls_number_reflns 2548
_refine_ls_number_restraints 0
_refine_ls_restrained_S_all 1.002
_refine_ls_R_factor_all 0.1106
_refine_ls_R_factor_gt 0.0589
_refine_ls_shift/su_max 0.000
_refine_ls_shift/su_mean 0.000
_refine_ls_structure_factor_coef Fsqd
_refine_ls_weighting_details 'calc w=1/[\s^2^(Fo^2^)+(0.0081P)^2^+2.5658P] where P=(Fo^2^+2Fc^2^)/3'
_refine_ls_weighting_scheme calc
_refine_ls_wR_factor_gt 0.1093
_refine_ls_wR_factor_ref 0.1248
_reflns_number_gt 1456
_reflns_number_total 2548
_reflns_threshold_expression I>2\s(I)
_cod_data_source_file pk2489.cif
_cod_data_source_block I
_cod_database_code 2238411
_cod_database_fobs_code 2238411

loop_
_symmetry_equiv_pos_as_xyz
'x, y, z'
'-x+1/2, -y, z+1/2'
'x+1/2, -y+1/2, -z'
'-x, y+1/2, -z+1/2'

loop_
_atom_site_type_symbol
_atom_site_label
_atom_site_fract_x
_atom_site_fract_y
_atom_site_fract_z
_atom_site_U_iso_or_equiv
_atom_site_adp_type
_atom_site_calc_flag
_atom_site_refinement_flags
_atom_site_occupancy
_atom_site_symmetry_multiplicity
C C1 0.7398(10) 0.3494(8) 0.5784(2) 0.0619(16) Uani d . 1 1
H H1 0.8610 0.3377 0.5952 0.074 Uiso calc R 1 1
C C2 0.5793(7) 0.3053(8) 0.6169(2) 0.0516(15) Uani d . 1 1
H H2 0.5270 0.1847 0.6098 0.062 Uiso calc R 1 1
C C3 0.4449(7) 0.4531(9) 0.6016(2) 0.0492(14) Uani d . 1 1
C C4 0.2478(9) 0.4690(8) 0.6141(2) 0.0569(14) Uani d . 1 1
C C5 0.1536(9) 0.6322(9) 0.5902(2) 0.0660(19) Uani d . 1 1
H H5A 0.0550 0.6715 0.6131 0.079 Uiso calc R 1 1
H H5B 0.0968 0.5944 0.5581 0.079 Uiso calc R 1 1
C C6 0.2792(9) 0.7952(8) 0.5794(2) 0.0677(18) Uani d . 1 1
H H6A 0.3187 0.8488 0.6117 0.081 Uiso calc R 1 1
H H6B 0.2102 0.8867 0.5604 0.081 Uiso calc R 1 1
C C7 0.4499(9) 0.7389(9) 0.5482(2) 0.0660(18) Uani d . 1 1
H H7A 0.4154 0.7167 0.5126 0.079 Uiso calc R 1 1
H H7B 0.5416 0.8355 0.5489 0.079 Uiso calc R 1 1
C C8 0.5265(8) 0.5737(9) 0.5708(2) 0.0506(15) Uani d . 1 1
C C9 0.6438(8) 0.3183(8) 0.6723(2) 0.0532(15) Uani d . 1 1
C C10 0.6320(9) 0.4785(10) 0.7000(3) 0.0721(19) Uani d . 1 1
H H10 0.5734 0.5781 0.6850 0.087 Uiso calc R 1 1
C C11 0.7034(10) 0.4972(12) 0.7491(3) 0.085(2) Uani d . 1 1
H H11 0.6976 0.6076 0.7666 0.102 Uiso calc R 1 1
C C12 0.7845(11) 0.3438(16) 0.7712(3) 0.098(3) Uani d . 1 1
H H12 0.8302 0.3514 0.8046 0.118 Uiso calc R 1 1
C C13 0.7987(11) 0.1840(14) 0.7455(4) 0.096(3) Uani d . 1 1
H H13 0.8524 0.0836 0.7615 0.116 Uiso calc R 1 1
C C14 0.7336(10) 0.1696(8) 0.6957(3) 0.0698(18) Uani d . 1 1
N N1 0.7257(12) 0.2243(10) 0.5319(3) 0.091(2) Uani d . 1 1
O O1 0.1679(6) 0.3594(7) 0.64055(19) 0.0816(14) Uani d . 1 1
O O2 0.7098(5) 0.5307(6) 0.56089(15) 0.0623(12) Uani d . 1 1
O O3 0.7909(12) 0.0725(9) 0.5383(3) 0.147(3) Uani d . 1 1
O O4 0.6648(14) 0.2703(15) 0.4940(3) 0.211(5) Uani d . 1 1
Br Br1 0.75326(16) -0.05596(11) 0.66299(5) 0.1322(6) Uani d . 1 1

loop_
_atom_site_aniso_label
_atom_site_aniso_U_11
_atom_site_aniso_U_22
_atom_site_aniso_U_33
_atom_site_aniso_U_12
_atom_site_aniso_U_13
_atom_site_aniso_U_23
C1 0.042(3) 0.072(4) 0.073(4) -0.007(4) 0.004(4) -0.006(3)
C2 0.046(3) 0.053(3) 0.057(4) -0.010(3) 0.002(3) -0.004(3)
C3 0.046(3) 0.064(4) 0.037(3) -0.008(3) -0.001(3) -0.002(3)
C4 0.051(3) 0.069(4) 0.051(3) -0.004(4) -0.005(3) -0.003(3)
C5 0.057(4) 0.090(5) 0.051(4) 0.003(4) -0.007(3) 0.000(4)
C6 0.067(5) 0.062(4) 0.074(4) 0.004(4) -0.013(4) 0.005(3)
C7 0.072(5) 0.068(4) 0.058(4) -0.008(4) -0.014(4) 0.012(3)
C8 0.050(3) 0.061(4) 0.040(3) -0.010(3) -0.005(3) -0.003(3)
C9 0.045(3) 0.059(4) 0.056(4) -0.006(3) 0.001(3) 0.006(3)
C10 0.070(4) 0.087(5) 0.059(4) 0.006(4) -0.003(4) -0.006(4)
C11 0.082(5) 0.112(7) 0.061(5) 0.004(5) -0.009(4) -0.012(4)
C12 0.070(6) 0.180(9) 0.044(4) -0.010(6) -0.014(4) 0.026(6)
C13 0.071(6) 0.123(7) 0.095(7) 0.000(6) -0.016(5) 0.036(6)
C14 0.050(4) 0.074(4) 0.085(5) 0.009(4) -0.005(4) 0.014(4)
N1 0.098(5) 0.091(5) 0.082(5) 0.002(5) 0.033(4) -0.027(4)
O1 0.056(3) 0.104(4) 0.085(3) -0.014(3) 0.010(2) 0.022(3)
O2 0.047(3) 0.071(3) 0.068(3) -0.009(2) 0.012(2) 0.001(2)
O3 0.195(8) 0.093(4) 0.152(6) -0.001(6) 0.066(6) -0.038(4)
O4 0.293(12) 0.231(9) 0.108(6) 0.139(9) -0.073(7) -0.096(6)
Br1 0.1192(8) 0.0727(5) 0.2046(12) 0.0255(6) -0.0517(9) 0.0010(6)

loop_
_atom_type_symbol
_atom_type_description
_atom_type_scat_dispersion_real
_atom_type_scat_dispersion_imag
_atom_type_scat_source
C C 0.0033 0.0016 'International Tables Vol C Tables 4.2.6.8 and 6.1.1.4'
H H 0.0000 0.0000 'International Tables Vol C Tables 4.2.6.8 and 6.1.1.4'
N N 0.0061 0.0033 'International Tables Vol C Tables 4.2.6.8 and 6.1.1.4'
O O 0.0106 0.0060 'International Tables Vol C Tables 4.2.6.8 and 6.1.1.4'
Br Br -0.2901 2.4595 'International Tables Vol C Tables 4.2.6.8 and 6.1.1.4'

loop_
_geom_angle_atom_site_label_1
_geom_angle_atom_site_label_2
_geom_angle_atom_site_label_3
_geom_angle
O2 C1 N1 107.4(5)
O2 C1 C2 106.5(5)
N1 C1 C2 109.5(5)
O2 C1 H1 111.1
N1 C1 H1 111.1
C2 C1 H1 111.1
C3 C2 C9 113.7(5)
C3 C2 C1 99.3(5)
C9 C2 C1 111.5(5)
C3 C2 H2 110.7
C9 C2 H2 110.7
C1 C2 H2 110.7
C8 C3 C4 120.6(6)
C8 C3 C2 110.6(5)
C4 C3 C2 128.7(5)
O1 C4 C3 122.5(6)
O1 C4 C5 123.2(6)
C3 C4 C5 114.3(6)
C4 C5 C6 115.4(5)
C4 C5 H5A 108.4
C6 C5 H5A 108.4
C4 C5 H5B 108.4
C6 C5 H5B 108.4
H5A C5 H5B 107.5
C5 C6 C7 111.4(5)
C5 C6 H6A 109.4
C7 C6 H6A 109.4
C5 C6 H6B 109.4
C7 C6 H6B 109.4
H6A C6 H6B 108.0
C8 C7 C6 108.5(5)
C8 C7 H7A 110.0
C6 C7 H7A 110.0
C8 C7 H7B 110.0
C6 C7 H7B 110.0
H7A C7 H7B 108.4
C3 C8 O2 112.5(6)
C3 C8 C7 129.0(6)
O2 C8 C7 118.5(5)
C10 C9 C14 117.6(6)
C10 C9 C2 121.9(6)
C14 C9 C2 120.2(6)
C9 C10 C11 122.8(7)
C9 C10 H10 118.6
C11 C10 H10 118.6
C10 C11 C12 117.2(7)
C10 C11 H11 121.4
C12 C11 H11 121.4
C13 C12 C11 121.9(7)
C13 C12 H12 119.0
C11 C12 H12 119.0
C12 C13 C14 120.2(8)
C12 C13 H13 119.9
C14 C13 H13 119.9
C13 C14 C9 120.1(7)
C13 C14 Br1 118.0(6)
C9 C14 Br1 121.7(5)
O4 N1 O3 122.7(9)
O4 N1 C1 122.6(8)
O3 N1 C1 114.7(8)
C8 O2 C1 107.4(5)

loop_
_geom_bond_atom_site_label_1
_geom_bond_atom_site_label_2
_geom_bond_distance
C1 O2 1.423(7)
C1 N1 1.520(8)
C1 C2 1.563(8)
C1 H1 0.9800
C2 C3 1.507(8)
C2 C9 1.517(8)
C2 H2 0.9800
C3 C8 1.332(8)
C3 C4 1.463(8)
C4 O1 1.205(6)
C4 C5 1.510(8)
C5 C6 1.527(8)
C5 H5A 0.9700
C5 H5B 0.9700
C6 C7 1.531(9)
C6 H6A 0.9700
C6 H6B 0.9700
C7 C8 1.455(8)
C7 H7A 0.9700
C7 H7B 0.9700
C8 O2 1.384(7)
C9 C10 1.381(9)
C9 C14 1.407(8)
C10 C11 1.382(9)
C10 H10 0.9300
C11 C12 1.393(11)
C11 H11 0.9300
C12 C13 1.352(11)
C12 H12 0.9300
C13 C14 1.380(10)
C13 H13 0.9300
C14 Br1 1.866(7)
N1 O4 1.130(9)
N1 O3 1.221(9)

loop_
_geom_hbond_atom_site_label_D
_geom_hbond_atom_site_label_H
_geom_hbond_atom_site_label_A
_geom_hbond_site_symmetry_A
_geom_hbond_distance_DH
_geom_hbond_distance_HA
_geom_hbond_distance_DA
_geom_hbond_angle_DHA
C1 H1 O1 1_655 0.98 2.51 3.486(12) 171.2
C7 H7A O3 3_456 0.97 2.66 3.403(12) 134.0
C7 H7B O3 1_565 0.97 2.52 3.480(13) 172.1

loop_
_geom_torsion_atom_site_label_1
_geom_torsion_atom_site_label_2
_geom_torsion_atom_site_label_3
_geom_torsion_atom_site_label_4
_geom_torsion
O2 C1 C2 C3 17.9(6)
N1 C1 C2 C3 -98.0(6)
O2 C1 C2 C9 -102.2(6)
N1 C1 C2 C9 142.0(6)
C9 C2 C3 C8 107.2(6)
C1 C2 C3 C8 -11.3(6)
C9 C2 C3 C4 -76.5(7)
C1 C2 C3 C4 165.1(5)
C8 C3 C4 O1 177.6(6)
C2 C3 C4 O1 1.6(9)
C8 C3 C4 C5 -1.4(8)
C2 C3 C4 C5 -177.5(5)
O1 C4 C5 C6 153.7(6)
C3 C4 C5 C6 -27.3(7)
C4 C5 C6 C7 52.2(7)
C5 C6 C7 C8 -45.7(7)
C4 C3 C8 O2 -176.3(5)
C2 C3 C8 O2 0.4(7)
C4 C3 C8 C7 4.9(10)
C2 C3 C8 C7 -178.4(6)
C6 C7 C8 C3 19.8(9)
C6 C7 C8 O2 -158.9(5)
C3 C2 C9 C10 -20.5(8)
C1 C2 C9 C10 90.7(7)
C3 C2 C9 C14 165.2(5)
C1 C2 C9 C14 -83.6(7)
C14 C9 C10 C11 -0.2(10)
C2 C9 C10 C11 -174.6(6)
C9 C10 C11 C12 -2.2(11)
C10 C11 C12 C13 2.0(13)
C11 C12 C13 C14 0.7(14)
C12 C13 C14 C9 -3.2(12)
C12 C13 C14 Br1 -178.8(7)
C10 C9 C14 C13 3.0(10)
C2 C9 C14 C13 177.5(6)
C10 C9 C14 Br1 178.4(5)
C2 C9 C14 Br1 -7.1(8)
O2 C1 N1 O4 -14.4(12)
C2 C1 N1 O4 101.0(11)
O2 C1 N1 O3 163.3(7)
C2 C1 N1 O3 -81.4(9)
C3 C8 O2 C1 12.2(6)
C7 C8 O2 C1 -168.9(5)
N1 C1 O2 C8 98.3(6)
C2 C1 O2 C8 -19.0(6)
